data_1564314
loop_
_publ_author_name
'Zhu, Haiqian'
'Zheng, Hanliang'
'Zhang, Junhua'
'Feng, Jian'
'Kong, Lichun'
'Zhang, Fang'
'Xue, Xiao-Song'
'Zhu, Gangguo'

_publ_section_title
;
 Solvent-controlled photocatalytic divergent cyclization of alkynyl
 aldehydes: access to cyclopentenones and dihydropyranols
;
_journal_name_full 'Chemical Science'
_journal_paper_doi 10.1039/D1SC03416B
_journal_year 2021
_chemical_formula_moiety 'C20 H20 O4 S'
_chemical_formula_sum 'C20 H20 O4 S'
_chemical_formula_weight 356.42
_space_group_crystal_system orthorhombic
_space_group_IT_number 19
_space_group_name_Hall 'P 2ac 2ab'
_space_group_name_H-M_alt 'P 21 21 21'
_atom_sites_solution_hydrogens geom
_atom_sites_solution_primary direct
_audit_creation_date 2021-01-22
_audit_creation_method
;
Olex2 1.2
(compiled 2016.08.25 svn.r3337 for OlexSys, GUI svn.r5221)
;
_audit_update_record
;
2021-02-03 deposited with the CCDC.	2021-07-26 downloaded from the CCDC.
;
_cell_angle_alpha 90
_cell_angle_beta 90
_cell_angle_gamma 90
_cell_formula_units_Z 4
_cell_length_a 10.8083(4)
_cell_length_b 11.6866(6)
_cell_length_c 14.3467(6)
_cell_measurement_reflns_used 8093
_cell_measurement_temperature 250(2)
_cell_measurement_theta_max 27.450
_cell_measurement_theta_min 2.36
_cell_volume 1812.16(14)
_computing_cell_refinement 'SAINT V8.38A (?, 2016)'
_computing_data_reduction 'SAINT V8.38A (?, 2016)'
_computing_molecular_graphics 'Olex2 (Dolomanov et al., 2009)'
_computing_publication_material 'Olex2 (Dolomanov et al., 2009)'
_computing_structure_refinement 'ShelXL (Sheldrick, 2015)'
_computing_structure_solution 'SIR2004 (Burla et al., 2007)'
_diffrn_ambient_temperature 250.0
_diffrn_measured_fraction_theta_full 0.981
_diffrn_measured_fraction_theta_max 0.983
_diffrn_measurement_device_type 'Bruker APEX-II CCD'
_diffrn_measurement_method '\f and \w scans'
_diffrn_radiation_type MoK\a
_diffrn_radiation_wavelength 0.71073
_diffrn_reflns_av_R_equivalents 0.0244
_diffrn_reflns_av_unetI/netI 0.0221
_diffrn_reflns_Laue_measured_fraction_full 0.981
_diffrn_reflns_Laue_measured_fraction_max 0.983
_diffrn_reflns_limit_h_max 14
_diffrn_reflns_limit_h_min -13
_diffrn_reflns_limit_k_max 15
_diffrn_reflns_limit_k_min -13
_diffrn_reflns_limit_l_max 18
_diffrn_reflns_limit_l_min -17
_diffrn_reflns_number 15036
_diffrn_reflns_point_group_measured_fraction_full 0.984
_diffrn_reflns_point_group_measured_fraction_max 0.982
_diffrn_reflns_theta_full 26.000
_diffrn_reflns_theta_max 27.510
_diffrn_reflns_theta_min 2.359
_diffrn_standards_number 0
_exptl_absorpt_coefficient_mu 0.200
_exptl_absorpt_correction_T_max 0.7456
_exptl_absorpt_correction_T_min 0.6836
_exptl_absorpt_correction_type none
_exptl_absorpt_process_details
;
SADABS-2016/2 (Bruker,2016/2) was used for absorption correction.
wR2(int) was 0.1349 before and 0.0450 after correction.
The Ratio of minimum to maximum transmission is 0.9168.
The \l/2 correction factor is Not present.
;
_exptl_crystal_colour colorless
_exptl_crystal_density_diffrn 1.306
_exptl_crystal_description block
_exptl_crystal_F_000 752
_exptl_crystal_size_max 0.41
_exptl_crystal_size_mid 0.30
_exptl_crystal_size_min 0.12
_refine_diff_density_max 0.292
_refine_diff_density_min -0.373
_refine_diff_density_rms 0.113
_refine_ls_abs_structure_details
;
 Flack x determined using 1546 quotients [(I+)-(I-)]/[(I+)+(I-)]
 (Parsons, Flack and Wagner, Acta Cryst. B69 (2013) 249-259).
;
_refine_ls_abs_structure_Flack 0.00(2)
_refine_ls_extinction_method none
_refine_ls_goodness_of_fit_ref 1.151
_refine_ls_hydrogen_treatment constr
_refine_ls_matrix_type full
_refine_ls_number_parameters 229
_refine_ls_number_reflns 4091
_refine_ls_number_restraints 0
_refine_ls_restrained_S_all 1.151
_refine_ls_R_factor_all 0.0374
_refine_ls_R_factor_gt 0.0311
_refine_ls_shift/su_max 0.001
_refine_ls_shift/su_mean 0.000
_refine_ls_structure_factor_coef Fsqd
_refine_ls_weighting_details 'w=1/[\s^2^(Fo^2^)+(0.0568P)^2^+0.0850P] where P=(Fo^2^+2Fc^2^)/3'
_refine_ls_weighting_scheme calc
_refine_ls_wR_factor_gt 0.0874
_refine_ls_wR_factor_ref 0.0977
_reflns_Friedel_coverage 0.758
_reflns_Friedel_fraction_full 0.987
_reflns_Friedel_fraction_max 0.982
_reflns_number_gt 3815
_reflns_number_total 4091
_reflns_threshold_expression 'I > 2\s(I)'
_cod_data_source_file d1sc03416b2.cif
_cod_data_source_block a_a_CCDC1
_cod_database_code 1564314
_shelx_space_group_comment
;
The symmetry employed for this shelxl refinement is uniquely defined
by the following loop, which should always be used as a source of
symmetry information in preference to the above space-group names.
They are only intended as comments.
;
_olex2_refinement_description
;
1. Fixed Uiso
 At 1.2 times of:
  All C(H) groups, All C(H,H) groups
 At 1.5 times of:
  All C(H,H,H) groups
2.a Secondary CH2 refined with riding coordinates:
 C00A(H00A,H00B)
2.b Aromatic/amide H refined with riding coordinates:
 C00B(H00C), C00H(H00J), C00I(H00K), C00J(H00L), C00K(H00M), C00L(H00N),
 C00N(H00R), C00O(H00S), C00P(H00T)
2.c Idealised Me refined as rotating group:
 C00F(H00F,H00D,H00E), C00G(H00G,H00H,H00I), C00M(H00O,H00P,H00Q)
;
_shelx_shelxl_version_number 2014/7
_olex2_submission_special_instructions 'No special instructions were received'

loop_
_space_group_symop_operation_xyz
'x, y, z'
'-x+1/2, -y, z+1/2'
'-x, y+1/2, -z+1/2'
'x+1/2, -y+1/2, -z'

loop_
_atom_site_label
_atom_site_type_symbol
_atom_site_fract_x
_atom_site_fract_y
_atom_site_fract_z
_atom_site_U_iso_or_equiv
_atom_site_adp_type
_atom_site_occupancy
_atom_site_site_symmetry_order
_atom_site_calc_flag
_atom_site_refinement_flags_posn
_atom_site_refinement_flags_adp
_atom_site_refinement_flags_occupancy
_atom_site_disorder_assembly
_atom_site_disorder_group
S001 S 0.44049(5) 0.51546(5) 0.75389(4) 0.04324(16) Uani 1 1 d . . . . .
O002 O 0.80805(15) 0.42535(16) 0.61397(11) 0.0535(4) Uani 1 1 d . . . . .
O003 O 0.44321(17) 0.44805(16) 0.83749(11) 0.0572(4) Uani 1 1 d . . . . .
O004 O 0.42352(18) 0.63684(14) 0.76177(12) 0.0565(4) Uani 1 1 d . . . . .
O005 O 0.73956(16) 0.48536(18) 0.47918(11) 0.0561(4) Uani 1 1 d . . . . .
C006 C 0.51858(19) 0.5816(2) 0.54532(15) 0.0424(5) Uani 1 1 d . . . . .
C007 C 0.3269(2) 0.45829(19) 0.68021(16) 0.0434(5) Uani 1 1 d . . . . .
C008 C 0.8068(2) 0.4343(2) 0.71662(16) 0.0486(5) Uani 1 1 d . . . . .
C009 C 0.60531(18) 0.51793(18) 0.60715(14) 0.0387(4) Uani 1 1 d . . . . .
C00A C 0.6756(2) 0.4197(2) 0.75186(16) 0.0473(5) Uani 1 1 d . . . . .
H00A H 0.6531 0.3385 0.7494 0.057 Uiso 1 1 calc R . . . .
H00B H 0.6713 0.4444 0.8171 0.057 Uiso 1 1 calc R . . . .
C00B C 0.2387(2) 0.5281(2) 0.63938(17) 0.0509(5) Uani 1 1 d . . . . .
H00C H 0.2382 0.6072 0.6514 0.061 Uiso 1 1 calc R . . . .
C00C C 0.72253(19) 0.4773(2) 0.56210(15) 0.0423(4) Uani 1 1 d . . . . .
C00D C 0.58455(18) 0.48719(19) 0.69560(13) 0.0393(4) Uani 1 1 d . . . . .
C00E C 0.1518(2) 0.3638(2) 0.56100(17) 0.0520(6) Uani 1 1 d . . . . .
C00F C 0.8872(3) 0.3356(3) 0.7488(2) 0.0709(8) Uani 1 1 d . . . . .
H00F H 0.8559 0.2646 0.7228 0.106 Uiso 1 1 calc GR . . . .
H00D H 0.8857 0.3312 0.8163 0.106 Uiso 1 1 calc GR . . . .
H00E H 0.9715 0.3477 0.7278 0.106 Uiso 1 1 calc GR . . . .
C00G C 0.8616(3) 0.5480(3) 0.74291(19) 0.0639(7) Uani 1 1 d . . . . .
H00G H 0.9408 0.5575 0.7120 0.096 Uiso 1 1 calc GR . . . .
H00H H 0.8733 0.5512 0.8099 0.096 Uiso 1 1 calc GR . . . .
H00I H 0.8061 0.6089 0.7238 0.096 Uiso 1 1 calc GR . . . .
C00H C 0.3285(2) 0.3412(2) 0.66308(18) 0.0522(6) Uani 1 1 d . . . . .
H00J H 0.3874 0.2938 0.6920 0.063 Uiso 1 1 calc R . . . .
C00I C 0.1514(2) 0.4801(3) 0.58073(18) 0.0558(6) Uani 1 1 d . . . . .
H00K H 0.0906 0.5272 0.5537 0.067 Uiso 1 1 calc R . . . .
C00J C 0.4573(2) 0.5234(2) 0.47457(16) 0.0536(6) Uani 1 1 d . . . . .
H00L H 0.4741 0.4456 0.4639 0.064 Uiso 1 1 calc R . . . .
C00K C 0.4977(2) 0.6970(2) 0.5589(2) 0.0559(6) Uani 1 1 d . . . . .
H00M H 0.5403 0.7367 0.6060 0.067 Uiso 1 1 calc R . . . .
C00L C 0.2423(2) 0.2961(2) 0.60289(19) 0.0559(6) Uani 1 1 d . . . . .
H00N H 0.2444 0.2174 0.5896 0.067 Uiso 1 1 calc R . . . .
C00M C 0.0582(3) 0.3124(3) 0.4967(2) 0.0723(8) Uani 1 1 d . . . . .
H00O H 0.0089 0.3728 0.4689 0.108 Uiso 1 1 calc GR . . . .
H00P H 0.0047 0.2612 0.5315 0.108 Uiso 1 1 calc GR . . . .
H00Q H 0.1002 0.2699 0.4480 0.108 Uiso 1 1 calc GR . . . .
C00N C 0.3715(3) 0.5803(4) 0.41965(19) 0.0714(9) Uani 1 1 d . . . . .
H00R H 0.3285 0.5408 0.3726 0.086 Uiso 1 1 calc R . . . .
C00O C 0.3497(3) 0.6953(4) 0.4345(2) 0.0838(11) Uani 1 1 d . . . . .
H00S H 0.2910 0.7339 0.3978 0.101 Uiso 1 1 calc R . . . .
C00P C 0.4133(3) 0.7539(3) 0.5026(3) 0.0761(9) Uani 1 1 d . . . . .
H00T H 0.3996 0.8326 0.5110 0.091 Uiso 1 1 calc R . . . .

loop_
_atom_site_aniso_label
_atom_site_aniso_U_11
_atom_site_aniso_U_22
_atom_site_aniso_U_33
_atom_site_aniso_U_23
_atom_site_aniso_U_13
_atom_site_aniso_U_12
S001 0.0467(3) 0.0449(3) 0.0381(2) -0.0009(2) 0.0069(2) 0.0012(2)
O002 0.0481(8) 0.0681(11) 0.0444(8) -0.0017(8) 0.0005(7) 0.0128(8)
O003 0.0608(9) 0.0707(11) 0.0401(8) 0.0087(8) 0.0100(7) 0.0023(9)
O004 0.0690(10) 0.0456(9) 0.0550(9) -0.0100(7) 0.0057(9) 0.0034(7)
O005 0.0560(9) 0.0734(12) 0.0388(8) -0.0012(8) 0.0076(7) 0.0028(8)
C006 0.0426(10) 0.0477(12) 0.0369(9) 0.0077(9) 0.0033(8) 0.0003(9)
C007 0.0417(10) 0.0438(12) 0.0446(10) 0.0007(9) 0.0079(9) 0.0016(8)
C008 0.0455(11) 0.0596(14) 0.0407(10) 0.0042(10) -0.0016(9) 0.0038(10)
C009 0.0411(9) 0.0385(10) 0.0366(9) -0.0018(8) -0.0002(8) -0.0026(8)
C00A 0.0475(11) 0.0522(13) 0.0423(10) 0.0091(11) -0.0008(10) -0.0016(9)
C00B 0.0468(11) 0.0445(12) 0.0614(14) 0.0009(10) 0.0052(10) 0.0056(9)
C00C 0.0438(10) 0.0437(11) 0.0392(9) -0.0036(9) 0.0003(8) -0.0034(9)
C00D 0.0410(9) 0.0396(10) 0.0373(9) 0.0005(8) 0.0008(8) -0.0007(8)
C00E 0.0507(12) 0.0581(15) 0.0472(12) 0.0034(11) 0.0054(10) -0.0097(11)
C00F 0.0571(14) 0.086(2) 0.0697(16) 0.0161(17) -0.0038(14) 0.0168(13)
C00G 0.0605(14) 0.0776(18) 0.0536(14) 0.0019(13) -0.0051(13) -0.0150(12)
C00H 0.0538(12) 0.0454(13) 0.0575(13) 0.0031(11) 0.0008(11) 0.0041(10)
C00I 0.0442(11) 0.0625(16) 0.0607(13) 0.0077(12) 0.0015(10) 0.0053(11)
C00J 0.0516(12) 0.0671(15) 0.0421(11) 0.0021(10) -0.0031(9) -0.0021(11)
C00K 0.0591(13) 0.0504(14) 0.0580(14) 0.0095(12) 0.0040(11) 0.0035(11)
C00L 0.0653(14) 0.0428(12) 0.0595(14) -0.0009(11) 0.0024(12) -0.0056(11)
C00M 0.0728(17) 0.082(2) 0.0622(16) -0.0026(15) -0.0087(15) -0.0123(17)
C00N 0.0560(14) 0.108(3) 0.0502(14) 0.0165(15) -0.0117(12) -0.0049(17)
C00O 0.0616(16) 0.115(3) 0.075(2) 0.046(2) -0.0014(16) 0.0213(18)
C00P 0.0731(18) 0.0685(18) 0.087(2) 0.0312(16) 0.0094(17) 0.0192(15)

loop_
_atom_type_symbol
_atom_type_description
_atom_type_scat_dispersion_real
_atom_type_scat_dispersion_imag
_atom_type_scat_source
C C 0.0033 0.0016 'International Tables Vol C Tables 4.2.6.8 and 6.1.1.4'
H H 0.0000 0.0000 'International Tables Vol C Tables 4.2.6.8 and 6.1.1.4'
O O 0.0106 0.0060 'International Tables Vol C Tables 4.2.6.8 and 6.1.1.4'
S S 0.1246 0.1234 'International Tables Vol C Tables 4.2.6.8 and 6.1.1.4'

loop_
_geom_angle_atom_site_label_1
_geom_angle_atom_site_label_2
_geom_angle_atom_site_label_3
_geom_angle
_geom_angle_site_symmetry_1
_geom_angle_site_symmetry_3
_geom_angle_publ_flag
O003 S001 C007 108.01(11) . . ?
O003 S001 C00D 105.67(10) . . ?
O004 S001 O003 118.64(11) . . ?
O004 S001 C007 109.56(11) . . ?
O004 S001 C00D 109.21(11) . . ?
C007 S001 C00D 104.84(10) . . ?
C00C O002 C008 121.21(18) . . ?
C00J C006 C009 119.4(2) . . ?
C00K C006 C009 120.4(2) . . ?
C00K C006 C00J 120.2(2) . . ?
C00B C007 S001 120.86(18) . . ?
C00B C007 C00H 120.9(2) . . ?
C00H C007 S001 118.21(18) . . ?
O002 C008 C00A 109.47(18) . . ?
O002 C008 C00F 104.1(2) . . ?
O002 C008 C00G 108.0(2) . . ?
C00A C008 C00F 110.4(2) . . ?
C00G C008 C00A 112.6(2) . . ?
C00G C008 C00F 111.8(2) . . ?
C006 C009 C00C 115.66(18) . . ?
C00D C009 C006 126.40(19) . . ?
C00D C009 C00C 117.75(19) . . ?
C008 C00A H00A 109.2 . . ?
C008 C00A H00B 109.2 . . ?
H00A C00A H00B 107.9 . . ?
C00D C00A C008 112.06(18) . . ?
C00D C00A H00A 109.2 . . ?
C00D C00A H00B 109.2 . . ?
C007 C00B H00C 120.4 . . ?
C00I C00B C007 119.2(2) . . ?
C00I C00B H00C 120.4 . . ?
O002 C00C C009 119.30(18) . . ?
O005 C00C O002 118.7(2) . . ?
O005 C00C C009 121.9(2) . . ?
C009 C00D S001 122.48(17) . . ?
C009 C00D C00A 122.87(19) . . ?
C00A C00D S001 114.52(15) . . ?
C00I C00E C00L 118.0(2) . . ?
C00I C00E C00M 121.1(3) . . ?
C00L C00E C00M 120.9(3) . . ?
C008 C00F H00F 109.5 . . ?
C008 C00F H00D 109.5 . . ?
C008 C00F H00E 109.5 . . ?
H00F C00F H00D 109.5 . . ?
H00F C00F H00E 109.5 . . ?
H00D C00F H00E 109.5 . . ?
C008 C00G H00G 109.5 . . ?
C008 C00G H00H 109.5 . . ?
C008 C00G H00I 109.5 . . ?
H00G C00G H00H 109.5 . . ?
H00G C00G H00I 109.5 . . ?
H00H C00G H00I 109.5 . . ?
C007 C00H H00J 120.7 . . ?
C00L C00H C007 118.6(2) . . ?
C00L C00H H00J 120.7 . . ?
C00B C00I C00E 121.2(2) . . ?
C00B C00I H00K 119.4 . . ?
C00E C00I H00K 119.4 . . ?
C006 C00J H00L 120.0 . . ?
C00N C00J C006 120.0(3) . . ?
C00N C00J H00L 120.0 . . ?
C006 C00K H00M 120.2 . . ?
C006 C00K C00P 119.5(3) . . ?
C00P C00K H00M 120.2 . . ?
C00E C00L H00N 119.0 . . ?
C00H C00L C00E 122.0(2) . . ?
C00H C00L H00N 119.0 . . ?
C00E C00M H00O 109.5 . . ?
C00E C00M H00P 109.5 . . ?
C00E C00M H00Q 109.5 . . ?
H00O C00M H00P 109.5 . . ?
H00O C00M H00Q 109.5 . . ?
H00P C00M H00Q 109.5 . . ?
C00J C00N H00R 120.2 . . ?
C00O C00N C00J 119.5(3) . . ?
C00O C00N H00R 120.2 . . ?
C00N C00O H00S 119.7 . . ?
C00P C00O C00N 120.5(3) . . ?
C00P C00O H00S 119.7 . . ?
C00K C00P H00T 119.9 . . ?
C00O C00P C00K 120.2(3) . . ?
C00O C00P H00T 119.9 . . ?

loop_
_geom_bond_atom_site_label_1
_geom_bond_atom_site_label_2
_geom_bond_distance
_geom_bond_site_symmetry_2
_geom_bond_publ_flag
S001 O003 1.4353(17) . ?
S001 O004 1.4349(18) . ?
S001 C007 1.753(2) . ?
S001 C00D 1.798(2) . ?
O002 C008 1.476(3) . ?
O002 C00C 1.333(3) . ?
O005 C00C 1.207(3) . ?
C006 C009 1.489(3) . ?
C006 C00J 1.389(3) . ?
C006 C00K 1.382(4) . ?
C007 C00B 1.385(3) . ?
C007 C00H 1.391(3) . ?
C008 C00A 1.516(3) . ?
C008 C00F 1.516(4) . ?
C008 C00G 1.503(4) . ?
C009 C00C 1.499(3) . ?
C009 C00D 1.338(3) . ?
C00A H00A 0.9800 . ?
C00A H00B 0.9800 . ?
C00A C00D 1.497(3) . ?
C00B H00C 0.9400 . ?
C00B C00I 1.383(4) . ?
C00E C00I 1.389(4) . ?
C00E C00L 1.394(4) . ?
C00E C00M 1.495(4) . ?
C00F H00F 0.9700 . ?
C00F H00D 0.9700 . ?
C00F H00E 0.9700 . ?
C00G H00G 0.9700 . ?
C00G H00H 0.9700 . ?
C00G H00I 0.9700 . ?
C00H H00J 0.9400 . ?
C00H C00L 1.376(4) . ?
C00I H00K 0.9400 . ?
C00J H00L 0.9400 . ?
C00J C00N 1.386(4) . ?
C00K H00M 0.9400 . ?
C00K C00P 1.388(4) . ?
C00L H00N 0.9400 . ?
C00M H00O 0.9700 . ?
C00M H00P 0.9700 . ?
C00M H00Q 0.9700 . ?
C00N H00R 0.9400 . ?
C00N C00O 1.381(5) . ?
C00O H00S 0.9400 . ?
C00O C00P 1.378(5) . ?
C00P H00T 0.9400 . ?

loop_
_geom_torsion_atom_site_label_1
_geom_torsion_atom_site_label_2
_geom_torsion_atom_site_label_3
_geom_torsion_atom_site_label_4
_geom_torsion
_geom_torsion_site_symmetry_1
_geom_torsion_site_symmetry_2
_geom_torsion_site_symmetry_3
_geom_torsion_site_symmetry_4
_geom_torsion_publ_flag
S001 C007 C00B C00I 179.22(18) . . . . ?
S001 C007 C00H C00L -177.86(19) . . . . ?
O002 C008 C00A C00D -44.8(3) . . . . ?
O003 S001 C007 C00B 130.70(19) . . . . ?
O003 S001 C007 C00H -50.0(2) . . . . ?
O003 S001 C00D C009 167.06(18) . . . . ?
O003 S001 C00D C00A -8.96(19) . . . . ?
O004 S001 C007 C00B 0.1(2) . . . . ?
O004 S001 C007 C00H 179.45(18) . . . . ?
O004 S001 C00D C009 -64.3(2) . . . . ?
O004 S001 C00D C00A 119.72(17) . . . . ?
C006 C009 C00C O002 176.3(2) . . . . ?
C006 C009 C00C O005 -7.4(3) . . . . ?
C006 C009 C00D S001 2.2(3) . . . . ?
C006 C009 C00D C00A 177.9(2) . . . . ?
C006 C00J C00N C00O 1.5(4) . . . . ?
C006 C00K C00P C00O 0.9(4) . . . . ?
C007 S001 C00D C009 53.1(2) . . . . ?
C007 S001 C00D C00A -122.94(17) . . . . ?
C007 C00B C00I C00E -1.0(4) . . . . ?
C007 C00H C00L C00E -1.8(4) . . . . ?
C008 O002 C00C O005 166.6(2) . . . . ?
C008 O002 C00C C009 -16.9(3) . . . . ?
C008 C00A C00D S001 -159.36(17) . . . . ?
C008 C00A C00D C009 24.6(3) . . . . ?
C009 C006 C00J C00N 176.6(2) . . . . ?
C009 C006 C00K C00P -177.8(2) . . . . ?
C00B C007 C00H C00L 1.5(4) . . . . ?
C00C O002 C008 C00A 43.6(3) . . . . ?
C00C O002 C008 C00F 161.7(2) . . . . ?
C00C O002 C008 C00G -79.4(3) . . . . ?
C00C C009 C00D S001 -172.62(16) . . . . ?
C00C C009 C00D C00A 3.1(3) . . . . ?
C00D S001 C007 C00B -117.0(2) . . . . ?
C00D S001 C007 C00H 62.36(19) . . . . ?
C00D C009 C00C O002 -8.4(3) . . . . ?
C00D C009 C00C O005 168.0(2) . . . . ?
C00F C008 C00A C00D -158.9(2) . . . . ?
C00G C008 C00A C00D 75.3(3) . . . . ?
C00H C007 C00B C00I -0.1(4) . . . . ?
C00I C00E C00L C00H 0.8(4) . . . . ?
C00J C006 C009 C00C 69.1(3) . . . . ?
C00J C006 C009 C00D -105.8(3) . . . . ?
C00J C006 C00K C00P 1.2(4) . . . . ?
C00J C00N C00O C00P 0.6(5) . . . . ?
C00K C006 C009 C00C -111.8(2) . . . . ?
C00K C006 C009 C00D 73.3(3) . . . . ?
C00K C006 C00J C00N -2.4(4) . . . . ?
C00L C00E C00I C00B 0.7(4) . . . . ?
C00M C00E C00I C00B -179.3(2) . . . . ?
C00M C00E C00L C00H -179.3(2) . . . . ?
C00N C00O C00P C00K -1.8(5) . . . . ?
